data_4117119
loop_
_publ_author_name
'Stephen F. Martin'
'Kenneth J. Barr'

_publ_section_title
;
 Vinylogous Mannich Reactions. The Asymmetric Total Synthesis of
 (+)-Croomine
;
_journal_name_full 'Journal of the American Chemical Society'
_journal_page_first 3299
_journal_page_last 3300
_journal_paper_doi 10.1021/ja9542146
_journal_volume 118
_journal_year 1996
_chemical_formula_sum 'C20 H30 Br N O6'
_chemical_formula_weight 460.36
_chemical_name_systematic
; 
 ? 
;
_space_group_IT_number 19
_symmetry_cell_setting orthorhombic
_symmetry_space_group_name_Hall 'P 2ac 2ab'
_symmetry_space_group_name_H-M 'P 21 21 21'
_atom_sites_solution_hydrogens geom
_atom_sites_solution_primary direct
_atom_sites_solution_secondary difmap
_audit_creation_method SHELXL
_cell_angle_alpha 90.00
_cell_angle_beta 90.00
_cell_angle_gamma 90.00
_cell_formula_units_Z 4
_cell_length_a 9.3430(10)
_cell_length_b 10.1240(10)
_cell_length_c 22.733(2)
_cell_measurement_temperature 173(2)
_cell_volume 2150.3(4)
_computing_structure_refinement 'SHELXL-93 (Sheldrick, 1993)'
_computing_structure_solution 'SHELXS-86 (Sheldrick, 1990)'
_diffrn_ambient_temperature 173(2)
_diffrn_radiation_monochromator graphite
_diffrn_radiation_source 'normal-focus sealed tube'
_diffrn_radiation_type MoK\a
_diffrn_radiation_wavelength 0.71073
_diffrn_reflns_av_R_equivalents 0.0192
_diffrn_reflns_av_sigmaI/netI 0.0882
_diffrn_reflns_limit_h_max 13
_diffrn_reflns_limit_h_min -1
_diffrn_reflns_limit_k_max 14
_diffrn_reflns_limit_k_min -1
_diffrn_reflns_limit_l_max 31
_diffrn_reflns_limit_l_min -1
_diffrn_reflns_number 4018
_diffrn_reflns_theta_max 30.00
_diffrn_reflns_theta_min 2.20
_exptl_absorpt_coefficient_mu 1.946
_exptl_crystal_density_diffrn 1.422
_exptl_crystal_F_000 960
_refine_diff_density_max 0.415
_refine_diff_density_min -0.337
_refine_diff_density_rms 0.083
_refine_ls_abs_structure_details 'Flack H D (1983), Acta Cryst. A39, 876-881'
_refine_ls_abs_structure_Flack -0.019(11)
_refine_ls_extinction_coef 0.0066(5)
_refine_ls_extinction_expression Fc^*^=kFc[1+0.001xFc^2^\l^3^/sin(2\q)]^-1/4^
_refine_ls_extinction_method SHELXL
_refine_ls_goodness_of_fit_all 1.031
_refine_ls_goodness_of_fit_obs 1.092
_refine_ls_matrix_type full
_refine_ls_number_parameters 254
_refine_ls_number_reflns 3885
_refine_ls_number_restraints 0
_refine_ls_restrained_S_all 1.031
_refine_ls_restrained_S_obs 1.092
_refine_ls_R_factor_all 0.1039
_refine_ls_R_factor_obs 0.0480
_refine_ls_shift/esd_max -0.008
_refine_ls_shift/esd_mean 0.001
_refine_ls_structure_factor_coef Fsqd
_refine_ls_weighting_details 'w=1/[\s^2^(Fo^2^)+(0.0281P)^2^+0.0728P] where P=(Fo^2^+2Fc^2^)/3'
_refine_ls_weighting_scheme calc
_refine_ls_wR_factor_all 0.0872
_refine_ls_wR_factor_obs 0.0725
_reflns_number_observed 2488
_reflns_number_total 3885
_reflns_observed_criterion >2sigma(I)
_cod_data_source_file ja9542146_2.cif
_cod_data_source_block 11
_cod_depositor_comments
;
The following automatic conversions were performed:

'_refine_ls_weighting_scheme' value 'calc
w=1/[\s^2^(Fo^2^)+(0.0281P)^2^+0.0728P] where P=(Fo^2^+2Fc^2^)/3' was
changed to 'calc'. New tag '_refine_ls_weighting_details' was
created. The value of the new tag was set to
'w=1/[\s^2^(Fo^2^)+(0.0281P)^2^+0.0728P] where P=(Fo^2^+2Fc^2^)/3'.

Automatic conversion script
Id: cif_fix_values 3143 2015-03-26 13:38:13Z robertas 
;
_cod_database_code 4117119

loop_
_symmetry_equiv_pos_as_xyz
'x, y, z'
'-x+1/2, -y, z+1/2'
'-x, y+1/2, -z+1/2'
'x+1/2, -y+1/2, -z'

loop_
_atom_site_aniso_label
_atom_site_aniso_U_11
_atom_site_aniso_U_22
_atom_site_aniso_U_33
_atom_site_aniso_U_23
_atom_site_aniso_U_13
_atom_site_aniso_U_12
Br 0.0352(3) 0.0262(2) 0.0509(3) -0.0034(3) -0.0037(3) -0.0004(3)
N1 0.015(2) 0.018(2) 0.027(2) -0.004(2) 0.002(2) -0.004(2)
C2 0.018(2) 0.022(2) 0.024(3) 0.000(2) -0.003(2) 0.004(2)
C3 0.026(3) 0.021(2) 0.021(3) -0.001(2) -0.002(2) 0.000(2)
C4 0.027(2) 0.025(2) 0.020(3) -0.003(2) 0.002(2) 0.000(2)
C5 0.024(2) 0.020(2) 0.019(3) 0.003(2) -0.002(2) 0.000(2)
C6 0.025(2) 0.019(2) 0.022(3) -0.005(2) 0.001(2) 0.003(2)
O6 0.019(2) 0.040(2) 0.042(2) 0.003(2) 0.0045(15) -0.007(2)
C7 0.027(3) 0.054(3) 0.057(4) 0.006(3) -0.011(3) 0.008(3)
O7 0.027(2) 0.032(2) 0.039(2) 0.010(2) -0.001(2) 0.002(2)
C8 0.019(2) 0.019(2) 0.031(3) 0.002(2) -0.002(2) 0.002(2)
O8 0.024(2) 0.032(2) 0.031(2) -0.009(2) 0.007(2) -0.006(2)
C9 0.025(2) 0.028(2) 0.022(3) -0.009(2) -0.004(2) -0.004(3)
O9 0.025(2) 0.0252(15) 0.025(2) -0.0093(15) 0.0040(15) -0.0040(15)
C10 0.047(3) 0.056(3) 0.031(3) 0.016(3) -0.013(3) -0.016(3)
C11 0.034(3) 0.033(3) 0.053(4) -0.017(3) 0.006(3) -0.001(3)
C12 0.035(3) 0.035(2) 0.032(3) -0.006(2) -0.005(3) -0.012(3)
C13 0.018(2) 0.018(2) 0.024(3) -0.002(2) 0.005(2) 0.004(2)
O13 0.0164(15) 0.0203(14) 0.030(2) 0.0024(14) -0.0039(14) 0.0003(13)
C14 0.031(3) 0.023(2) 0.027(3) 0.000(2) 0.003(2) -0.006(2)
C15 0.050(3) 0.021(2) 0.028(3) 0.002(2) -0.007(3) -0.008(3)
C16 0.031(3) 0.019(2) 0.044(4) 0.007(2) -0.017(3) -0.012(2)
O16 0.029(2) 0.027(2) 0.076(3) 0.004(2) -0.017(2) 0.007(2)
C17 0.086(5) 0.046(3) 0.042(4) 0.008(3) -0.034(4) -0.002(4)
C18 0.021(2) 0.022(2) 0.026(3) -0.001(2) 0.004(3) -0.001(2)
C19 0.016(2) 0.027(2) 0.029(3) -0.003(2) -0.001(2) -0.007(2)
C20 0.015(2) 0.027(2) 0.040(3) 0.001(2) 0.003(2) -0.002(2)
C21 0.028(3) 0.033(2) 0.034(3) 0.001(2) 0.005(2) -0.011(2)

loop_
_atom_site_label
_atom_site_type_symbol
_atom_site_fract_x
_atom_site_fract_y
_atom_site_fract_z
_atom_site_U_iso_or_equiv
_atom_site_thermal_displace_type
_atom_site_occupancy
_atom_site_calc_flag
_atom_site_refinement_flags
Br Br 0.84226(5) 0.67312(4) 0.21853(2) 0.0374(2) Uani 1 d .
N1 N 0.5961(4) -0.0786(3) 0.1623(2) 0.0201(8) Uani 1 d .
C2 C 0.7094(5) 0.0116(4) 0.1822(2) 0.0213(10) Uani 1 d .
H2 H 0.8008(5) -0.0300(4) 0.1766(2) 0.026 Uiso 1 d R
C3 C 0.6791(5) 0.0238(4) 0.2486(2) 0.0229(10) Uani 1 d .
H3A H 0.7050(5) 0.1099(4) 0.2627(2) 0.027 Uiso 1 d R
H3B H 0.7318(5) -0.0414(4) 0.2703(2) 0.027 Uiso 1 d R
C4 C 0.5175(4) 0.0011(4) 0.2546(2) 0.0238(10) Uani 1 d .
H4A H 0.4649(4) 0.0810(4) 0.2475(2) 0.029 Uiso 1 d R
H4B H 0.4939(4) -0.0316(4) 0.2931(2) 0.029 Uiso 1 d R
C5 C 0.4867(4) -0.1029(4) 0.2072(2) 0.0212(10) Uani 1 d .
H5 H 0.5013(4) -0.1893(4) 0.2235(2) 0.025 Uiso 1 d R
C6 C 0.3352(5) -0.0941(4) 0.1833(2) 0.0219(9) Uani 1 d .
O6 O 0.2364(3) -0.1597(3) 0.20073(14) 0.0337(8) Uani 1 d .
C7 C 0.1780(5) 0.0198(5) 0.1203(2) 0.0461(14) Uani 1 d .
H7A H 0.1792(5) 0.0885(5) 0.0912(2) 0.069 Uiso 1 d R
H7B H 0.1433(5) -0.0604(5) 0.1030(2) 0.069 Uiso 1 d R
H7C H 0.1164(5) 0.0452(5) 0.1522(2) 0.069 Uiso 1 d R
O7 O 0.3224(3) -0.0010(3) 0.14246(14) 0.0326(8) Uani 1 d .
C8 C 0.6172(4) -0.1617(4) 0.1170(2) 0.0230(10) Uani 1 d .
O8 O 0.7181(3) -0.1564(3) 0.08315(13) 0.0291(8) Uani 1 d .
C9 C 0.4775(5) -0.3212(5) 0.0594(2) 0.0246(10) Uani 1 d .
O9 O 0.5066(3) -0.2470(3) 0.11379(13) 0.0249(7) Uani 1 d .
C10 C 0.4684(6) -0.2266(5) 0.0076(2) 0.0446(15) Uani 1 d .
H10A H 0.5611(6) -0.1891(5) 0.0002(2) 0.067 Uiso 1 d R
H10B H 0.4365(6) -0.2735(5) -0.0267(2) 0.067 Uiso 1 d R
H10C H 0.4018(6) -0.1573(5) 0.0166(2) 0.067 Uiso 1 d R
C11 C 0.5899(5) -0.4258(4) 0.0513(2) 0.0397(14) Uani 1 d .
H11A H 0.6803(5) -0.3848(4) 0.0430(2) 0.060 Uiso 1 d R
H11B H 0.5978(5) -0.4772(4) 0.0867(2) 0.060 Uiso 1 d R
H11C H 0.5636(5) -0.4824(4) 0.0192(2) 0.060 Uiso 1 d R
C12 C 0.3323(6) -0.3832(4) 0.0727(2) 0.0338(12) Uani 1 d .
H12A H 0.3414(6) -0.4425(4) 0.1055(2) 0.051 Uiso 1 d R
H12B H 0.2647(6) -0.3151(4) 0.0822(2) 0.051 Uiso 1 d R
H12C H 0.2994(6) -0.4312(4) 0.0389(2) 0.051 Uiso 1 d R
C13 C 0.7085(4) 0.1460(4) 0.1495(2) 0.0201(10) Uani 1 d .
O13 O 0.5794(3) 0.2171(2) 0.16633(14) 0.0221(7) Uani 1 d .
C14 C 0.6906(5) 0.1311(4) 0.0842(2) 0.0271(12) Uani 1 d .
H14 H 0.7595(5) 0.0900(4) 0.0588(2) 0.032 Uiso 1 d R
C15 C 0.5679(5) 0.1819(5) 0.0661(2) 0.0330(12) Uani 1 d .
C16 C 0.4942(5) 0.2374(4) 0.1180(2) 0.0313(12) Uani 1 d .
O16 O 0.3811(3) 0.2944(3) 0.1218(2) 0.0440(10) Uani 1 d .
C17 C 0.5021(6) 0.1880(5) 0.0059(2) 0.058(2) Uani 1 d .
H17A H 0.5653(6) 0.1471(5) -0.0219(2) 0.087 Uiso 1 d R
H17B H 0.4122(6) 0.1422(5) 0.0062(2) 0.087 Uiso 1 d R
H17C H 0.4870(6) 0.2786(5) -0.0049(2) 0.087 Uiso 1 d R
C18 C 0.8420(5) 0.2261(3) 0.1660(2) 0.0228(10) Uani 1 d .
H18A H 0.8569(5) 0.2187(3) 0.2076(2) 0.027 Uiso 1 d R
H18B H 0.9234(5) 0.1874(3) 0.1468(2) 0.027 Uiso 1 d R
C19 C 0.8362(5) 0.3722(3) 0.1500(2) 0.0239(10) Uani 1 d .
H19A H 0.7567(5) 0.4127(3) 0.1698(2) 0.029 Uiso 1 d R
H19B H 0.8214(5) 0.3811(3) 0.1084(2) 0.029 Uiso 1 d R
C20 C 0.9748(5) 0.4434(4) 0.1676(2) 0.0275(11) Uani 1 d .
H20A H 1.0518(5) 0.4101(4) 0.1438(2) 0.033 Uiso 1 d R
H20B H 0.9964(5) 0.4230(4) 0.2079(2) 0.033 Uiso 1 d R
C21 C 0.9679(5) 0.5919(4) 0.1605(2) 0.0316(12) Uani 1 d .
H21A H 1.0624(5) 0.6281(4) 0.1645(2) 0.038 Uiso 1 d R
H21B H 0.9339(5) 0.6128(4) 0.1217(2) 0.038 Uiso 1 d R

loop_
_atom_type_symbol
_atom_type_description
_atom_type_scat_dispersion_real
_atom_type_scat_dispersion_imag
_atom_type_scat_source
C C 0.0033 0.0016 'International Tables Vol C Tables 4.2.6.8 and 6.1.1.4'
H H 0.0000 0.0000 'International Tables Vol C Tables 4.2.6.8 and 6.1.1.4'
N N 0.0061 0.0033 'International Tables Vol C Tables 4.2.6.8 and 6.1.1.4'
O O 0.0106 0.0060 'International Tables Vol C Tables 4.2.6.8 and 6.1.1.4'
Br Br -0.2901 2.4595 'International Tables Vol C Tables 4.2.6.8 and 6.1.1.4'

loop_
_geom_angle_atom_site_label_1
_geom_angle_atom_site_label_2
_geom_angle_atom_site_label_3
_geom_angle
C8 N1 C5 122.1(3)
C8 N1 C2 121.2(3)
C5 N1 C2 113.2(3)
N1 C2 C3 102.6(4)
N1 C2 C13 113.2(3)
C3 C2 C13 113.5(4)
N1 C2 H2 109.1(2)
C3 C2 H2 109.1(2)
C13 C2 H2 109.1(2)
C4 C3 C2 104.9(4)
C4 C3 H3A 110.7(2)
C2 C3 H3A 110.8(2)
C4 C3 H3B 110.8(2)
C2 C3 H3B 110.8(2)
H3A C3 H3B 108.8
C3 C4 C5 103.0(4)
C3 C4 H4A 111.3(2)
C5 C4 H4A 111.3(2)
C3 C4 H4B 111.1(2)
C5 C4 H4B 111.1(2)
H4A C4 H4B 109.1
N1 C5 C6 113.1(4)
N1 C5 C4 104.1(3)
C6 C5 C4 112.7(3)
N1 C5 H5 108.9(2)
C6 C5 H5 108.9(2)
C4 C5 H5 109.0(2)
O6 C6 O7 123.5(4)
O6 C6 C5 124.4(4)
O7 C6 C5 112.1(4)
O7 C7 H7A 109.4(2)
O7 C7 H7B 109.4(2)
H7A C7 H7B 109.5
O7 C7 H7C 109.5(3)
H7A C7 H7C 109.5
H7B C7 H7C 109.5
C6 O7 C7 115.3(4)
O8 C8 N1 124.8(4)
O8 C8 O9 125.9(4)
N1 C8 O9 109.3(4)
O9 C9 C11 109.5(4)
O9 C9 C10 109.8(4)
C11 C9 C10 112.9(4)
O9 C9 C12 101.9(3)
C11 C9 C12 110.8(4)
C10 C9 C12 111.3(4)
C8 O9 C9 120.9(3)
C9 C10 H10A 109.5(3)
C9 C10 H10B 109.6(3)
H10A C10 H10B 109.5
C9 C10 H10C 109.4(3)
H10A C10 H10C 109.5
H10B C10 H10C 109.5
C9 C11 H11A 109.5(3)
C9 C11 H11B 109.5(3)
H11A C11 H11B 109.5
C9 C11 H11C 109.5(3)
H11A C11 H11C 109.5
H11B C11 H11C 109.5
C9 C12 H12A 109.4(3)
C9 C12 H12B 109.5(2)
H12A C12 H12B 109.5
C9 C12 H12C 109.5(2)
H12A C12 H12C 109.5
H12B C12 H12C 109.5
O13 C13 C14 102.6(3)
O13 C13 C18 110.4(3)
C14 C13 C18 112.6(4)
O13 C13 C2 108.2(3)
C14 C13 C2 112.7(3)
C18 C13 C2 110.0(3)
C16 O13 C13 110.1(4)
C15 C14 C13 111.4(4)
C15 C14 H14 124.3(3)
C13 C14 H14 124.3(2)
C14 C15 C16 107.8(4)
C14 C15 C17 130.9(5)
C16 C15 C17 121.4(5)
O16 C16 O13 121.4(5)
O16 C16 C15 130.4(5)
O13 C16 C15 108.2(4)
C15 C17 H17A 109.4(3)
C15 C17 H17B 109.5(3)
H17A C17 H17B 109.5
C15 C17 H17C 109.5(3)
H17A C17 H17C 109.5
H17B C17 H17C 109.5
C19 C18 C13 115.2(4)
C19 C18 H18A 108.5(2)
C13 C18 H18A 108.5(2)
C19 C18 H18B 108.5(3)
C13 C18 H18B 108.5(2)
H18A C18 H18B 107.5
C18 C19 C20 111.3(4)
C18 C19 H19A 109.4(3)
C20 C19 H19A 109.2(2)
C18 C19 H19B 109.3(2)
C20 C19 H19B 109.5(3)
H19A C19 H19B 108.0
C21 C20 C19 113.7(4)
C21 C20 H20A 108.7(3)
C19 C20 H20A 108.7(2)
C21 C20 H20B 109.0(3)
C19 C20 H20B 108.9(3)
H20A C20 H20B 107.7
C20 C21 Br 111.8(3)
C20 C21 H21A 109.3(3)
Br C21 H21A 109.18(13)
C20 C21 H21B 109.3(3)
Br C21 H21B 109.23(15)
H21A C21 H21B 107.9

loop_
_geom_bond_atom_site_label_1
_geom_bond_atom_site_label_2
_geom_bond_distance
Br C21 1.949(5)
N1 C8 1.344(5)
N1 C5 1.464(5)
N1 C2 1.469(5)
C2 C3 1.541(6)
C2 C13 1.551(5)
C2 H2 0.96
C3 C4 1.533(6)
C3 H3A 0.96
C3 H3B 0.96
C4 C5 1.535(6)
C4 H4A 0.96
C4 H4B 0.96
C5 C6 1.518(6)
C5 H5 0.96
C6 O6 1.204(5)
C6 O7 1.329(5)
C7 O7 1.455(5)
C7 H7A 0.96
C7 H7B 0.96
C7 H7C 0.96
C8 O8 1.219(5)
C8 O9 1.349(5)
C9 O9 1.473(5)
C9 C11 1.503(6)
C9 C10 1.519(6)
C9 C12 1.526(6)
C10 H10A 0.96
C10 H10B 0.96
C10 H10C 0.96
C11 H11A 0.96
C11 H11B 0.96
C11 H11C 0.96
C12 H12A 0.96
C12 H12B 0.96
C12 H12C 0.96
C13 O13 1.456(5)
C13 C14 1.501(6)
C13 C18 1.535(6)
O13 C16 1.373(5)
C14 C15 1.322(7)
C14 H14 0.96
C15 C16 1.475(7)
C15 C17 1.501(6)
C16 O16 1.208(5)
C17 H17A 0.96
C17 H17B 0.96
C17 H17C 0.96
C18 C19 1.523(5)
C18 H18A 0.96
C18 H18B 0.96
C19 C20 1.535(6)
C19 H19A 0.96
C19 H19B 0.96
C20 C21 1.514(5)
C20 H20A 0.96
C20 H20B 0.96
C21 H21A 0.96
C21 H21B 0.96
